data_8103055
loop_
_publ_author_name
'Marc Armbr\"uster'
'Horst Borrmann'
'Michael Wedel'
'Yurii Prots'
'Rainer Giedigkeit'
'Peter Gille'

_publ_section_title
;
 Refinement of the crystal structure of palladium gallium (1:1), PdGa
;
_journal_issue 4
_journal_name_full 'Zeitschrift f\"ur Kristallographie - New Crystal Structures'
_journal_page_first 617
_journal_volume 225
_journal_year 2010
_chemical_formula_sum 'Ga Pd'
_chemical_formula_weight 176.14
_space_group_IT_number 198
_symmetry_cell_setting cubic
_symmetry_Int_Tables_number 198
_symmetry_space_group_name_Hall 'P 2ac 2ab 3'
_symmetry_space_group_name_H-M 'P 21 3'
_atom_sites_solution_primary direct
_audit_creation_method SHELX-97
_audit_update_record
;
2010-05-09 # Formatted by publCIF
;
_cell_angle_alpha 90
_cell_angle_beta 90
_cell_angle_gamma 90
_cell_formula_units_Z 4
_cell_length_a 4.89695(6)
_cell_length_b 4.89695(6)
_cell_length_c 4.89695(6)
_cell_measurement_temperature 295(2)
_cell_volume 117.429(2)
_computing_cell_refinement 'WinCSD (Akselrud, 1993)'
_computing_data_collection
;
CrystalClear-SM Expert 2.0 r2 (Rigaku, 2009)
;
_computing_data_reduction
;
CrystalClear-SM Expert 2.0 r2 (Rigaku, 2009)
;
_computing_structure_refinement 'SHELXL (Sheldrick, 2008)'
_diffrn_ambient_temperature 295
_diffrn_detector 'imaging plate'
_diffrn_detector_area_resol_mean 10.0000
_diffrn_measured_fraction_theta_full 1.000
_diffrn_measured_fraction_theta_max 1.000
_diffrn_measurement_details
;
scan:
    Number of images: 65
               Slice: 70.0000 - 200.0000
         Image width: 2.0000
            Exp time: 900.0000
       Rotation axis: Omega
               Omega: 0.0000
                 Chi: 5.0000
                 Phi: 240.0000
                 XTD: 127.4000
              2theta: 0.0000
;
_diffrn_measurement_device 'Rigaku R-axis SPIDER'
_diffrn_measurement_method 'profile data from \w-scans'
_diffrn_radiation_detector 'IP detector'
_diffrn_radiation_monochromator 'Confocal Mirrors'
_diffrn_radiation_probe x-ray
_diffrn_radiation_type AgK\a
_diffrn_radiation_wavelength 0.56087
_diffrn_reflns_av_R_equivalents 0.0410
_diffrn_reflns_av_sigmaI/netI 0.0322
_diffrn_reflns_limit_h_max 5
_diffrn_reflns_limit_h_min -13
_diffrn_reflns_limit_k_max 12
_diffrn_reflns_limit_k_min -9
_diffrn_reflns_limit_l_max 12
_diffrn_reflns_limit_l_min -10
_diffrn_reflns_number 2834
_diffrn_reflns_reduction_process 'Lp corrections applied'
_diffrn_reflns_theta_full 49.82
_diffrn_reflns_theta_max 49.82
_diffrn_reflns_theta_min 4.65
_diffrn_source 'Rotating Anode X-ray tube'
_diffrn_source_current 20.0
_diffrn_source_power 1.2
_diffrn_source_type 'Rigaku ultraX 18'
_diffrn_source_voltage 60.0
_exptl_absorpt_coefficient_mu 19.620
_exptl_absorpt_correction_T_max 1.000
_exptl_absorpt_correction_T_min 0.895
_exptl_absorpt_correction_type multi-scan
_exptl_crystal_colour 'metallic gray'
_exptl_crystal_description prism
_exptl_crystal_F_000 308
_exptl_crystal_size_max 0.030
_exptl_crystal_size_mid 0.028
_exptl_crystal_size_min 0.028
_refine_diff_density_max 1.517
_refine_diff_density_min -1.177
_refine_diff_density_rms 0.319
_refine_ls_abs_structure_details 'Flack H D (1983), Acta Cryst. A39, 876-881'
_refine_ls_abs_structure_Flack 0.049(14)
_refine_ls_extinction_coef 0.012(2)
_refine_ls_extinction_expression Fc^*^=kFc[1+0.001xFc^2^\l^3^/sin(2\q)]^-1/4^
_refine_ls_extinction_method SHELXL
_refine_ls_goodness_of_fit_ref 1.187
_refine_ls_matrix_type full
_refine_ls_number_parameters 9
_refine_ls_number_reflns 765
_refine_ls_number_restraints 0
_refine_ls_restrained_S_all 1.187
_refine_ls_R_factor_all 0.0266
_refine_ls_R_factor_gt 0.0242
_refine_ls_shift/su_max 0.000
_refine_ls_shift/su_mean 0.000
_refine_ls_structure_factor_coef Fsqd
_refine_ls_weighting_details 'calc w=1/[\s^2^(Fo^2^)+(0.0160P)^2^+0.0510P] where P=(Fo^2^+2Fc^2^)/3'
_refine_ls_weighting_scheme calc
_refine_ls_wR_factor_gt 0.0341
_refine_ls_wR_factor_ref 0.0349
_reflns_number_gt 714
_reflns_number_total 765
_reflns_threshold_expression >2sigma(I)
_cod_data_source_file 710049.cff
_cod_data_source_block MA55093ap
_cod_depositor_comments
;
The following automatic conversions were performed:
'_diffrn_radiation_probe' value 'X-ray' changed to 'x-ray' according to
'/home/saulius/struct/CIF-dictionaries/cif_core.dic' dictionary named
'cif_core.dic' version 2.4.1 from 2010-06-29.

Automatic conversion script
Id: cif_fix_enum 1555 2011-01-17 13:19:09Z saulius 
;
_cod_original_formula_sum 'Pd Ga'
_cod_database_code 8103055

loop_
_symmetry_equiv_pos_as_xyz
'x, y, z'
'-x+1/2, -y, z+1/2'
'x+1/2, -y+1/2, -z'
'-x, y+1/2, -z+1/2'
'y, z, x'
'-y+1/2, -z, x+1/2'
'y+1/2, -z+1/2, -x'
'-y, z+1/2, -x+1/2'
'z, x, y'
'-z, x+1/2, -y+1/2'
'-z+1/2, -x, y+1/2'
'z+1/2, -x+1/2, -y'

loop_
_atom_site_label
_atom_site_type_symbol
_atom_site_fract_x
_atom_site_fract_y
_atom_site_fract_z
_atom_site_U_iso_or_equiv
_atom_site_adp_type
_atom_site_occupancy
_atom_site_symmetry_multiplicity
_atom_site_calc_flag
_atom_site_refinement_flags
_atom_site_disorder_assembly
_atom_site_disorder_group
Pd1 Pd 0.392396(15) 0.392396(15) 0.392396(15) 0.00651(3) Uani 1 3 d S . .
Ga1 Ga 0.09295(2) 0.09295(2) 0.09295(2) 0.00753(3) Uani 1 3 d S . .

loop_
_atom_site_aniso_label
_atom_site_aniso_U_11
_atom_site_aniso_U_22
_atom_site_aniso_U_33
_atom_site_aniso_U_23
_atom_site_aniso_U_13
_atom_site_aniso_U_12
Pd1 0.00651(3) 0.00651(3) 0.00651(3) 0.00003(2) 0.00003(2) 0.00003(2)
Ga1 0.00753(3) 0.00753(3) 0.00753(3) -0.00099(3) -0.00099(3) -0.00099(3)

loop_
_atom_type_symbol
_atom_type_description
_atom_type_scat_dispersion_real
_atom_type_scat_dispersion_imag
_atom_type_scat_source
Ga Ga 0.3179 1.0589 'International Tables Vol C Tables 4.2.6.8 and 6.1.1.4'
Pd Pd -1.9556 0.6546 'International Tables Vol C Tables 4.2.6.8 and 6.1.1.4'

loop_
_geom_angle_atom_site_label_1
_geom_angle_atom_site_label_2
_geom_angle_atom_site_label_3
_geom_angle
_geom_angle_site_symmetry_1
_geom_angle_site_symmetry_3
_geom_angle_publ_flag
Ga1 Pd1 Ga1 72.729(3) . 4 ?
Ga1 Pd1 Ga1 72.729(3) . 3 ?
Ga1 Pd1 Ga1 111.579(2) 4 3 ?
Ga1 Pd1 Ga1 72.729(3) . 2 ?
Ga1 Pd1 Ga1 111.579(2) 4 2 ?
Ga1 Pd1 Ga1 111.579(2) 3 2 ?
Ga1 Pd1 Ga1 139.696(2) . 4_655 ?
Ga1 Pd1 Ga1 136.154(5) 4 4_655 ?
Ga1 Pd1 Ga1 70.051(3) 3 4_655 ?
Ga1 Pd1 Ga1 107.411(7) 2 4_655 ?
Ga1 Pd1 Ga1 139.696(2) . 3_556 ?
Ga1 Pd1 Ga1 107.411(7) 4 3_556 ?
Ga1 Pd1 Ga1 136.154(5) 3 3_556 ?
Ga1 Pd1 Ga1 70.051(3) 2 3_556 ?
Ga1 Pd1 Ga1 68.137(3) 4_655 3_556 ?
Ga1 Pd1 Ga1 139.696(2) . 2_565 ?
Ga1 Pd1 Ga1 70.051(3) 4 2_565 ?
Ga1 Pd1 Ga1 107.411(7) 3 2_565 ?
Ga1 Pd1 Ga1 136.154(5) 2 2_565 ?
Ga1 Pd1 Ga1 68.137(3) 4_655 2_565 ?
Ga1 Pd1 Ga1 68.137(3) 3_556 2_565 ?
Ga1 Pd1 Pd1 113.859(4) . 3_556 ?
Ga1 Pd1 Pd1 156.793(4) 4 3_556 ?
Ga1 Pd1 Pd1 91.482(3) 3 3_556 ?
Ga1 Pd1 Pd1 54.219(2) 2 3_556 ?
Ga1 Pd1 Pd1 53.195(4) 4_655 3_556 ?
Ga1 Pd1 Pd1 52.455(5) 3_556 3_556 ?
Ga1 Pd1 Pd1 106.443(5) 2_565 3_556 ?
Ga1 Pd1 Pd1 113.859(4) . 2_565 ?
Ga1 Pd1 Pd1 54.219(2) 4 2_565 ?
Ga1 Pd1 Pd1 156.793(4) 3 2_565 ?
Ga1 Pd1 Pd1 91.482(3) 2 2_565 ?
Ga1 Pd1 Pd1 106.443(5) 4_655 2_565 ?
Ga1 Pd1 Pd1 53.195(4) 3_556 2_565 ?
Ga1 Pd1 Pd1 52.455(5) 2_565 2_565 ?
Pd1 Pd1 Pd1 104.749(4) 3_556 2_565 ?
Ga1 Pd1 Pd1 113.859(4) . 4_655 ?
Ga1 Pd1 Pd1 91.482(3) 4 4_655 ?
Ga1 Pd1 Pd1 54.219(2) 3 4_655 ?
Ga1 Pd1 Pd1 156.793(4) 2 4_655 ?
Ga1 Pd1 Pd1 52.455(5) 4_655 4_655 ?
Ga1 Pd1 Pd1 106.443(5) 3_556 4_655 ?
Ga1 Pd1 Pd1 53.195(4) 2_565 4_655 ?
Pd1 Pd1 Pd1 104.749(4) 3_556 4_655 ?
Pd1 Pd1 Pd1 104.749(4) 2_565 4_655 ?
Ga1 Pd1 Pd1 57.636(4) . 3_456 ?
Ga1 Pd1 Pd1 54.218(2) 4 3_456 ?
Ga1 Pd1 Pd1 130.334(6) 3 3_456 ?
Ga1 Pd1 Pd1 57.364(4) 2 3_456 ?
Ga1 Pd1 Pd1 156.496(5) 4_655 3_456 ?
Ga1 Pd1 Pd1 88.935(2) 3_556 3_456 ?
Ga1 Pd1 Pd1 109.039(5) 2_565 3_456 ?
Pd1 Pd1 Pd1 108.952(1) 3_556 3_456 ?
Pd1 Pd1 Pd1 60.0 2_565 3_456 ?
Pd1 Pd1 Pd1 145.566(1) 4_655 3_456 ?
Ga1 Pd1 Pd1 57.636(4) . 2_564 ?
Ga1 Pd1 Pd1 57.364(4) 4 2_564 ?
Ga1 Pd1 Pd1 54.218(2) 3 2_564 ?
Ga1 Pd1 Pd1 130.334(6) 2 2_564 ?
Ga1 Pd1 Pd1 109.039(5) 4_655 2_564 ?
Ga1 Pd1 Pd1 156.496(5) 3_556 2_564 ?
Ga1 Pd1 Pd1 88.935(2) 2_565 2_564 ?
Pd1 Pd1 Pd1 145.566(1) 3_556 2_564 ?
Pd1 Pd1 Pd1 108.952(1) 2_565 2_564 ?
Pd1 Pd1 Pd1 60.0 4_655 2_564 ?
Pd1 Pd1 Pd1 94.025(5) 3_456 2_564 ?
Pd1 Ga1 Pd1 137.534(3) . 3_455 ?
Pd1 Ga1 Pd1 137.534(3) . 2_554 ?
Pd1 Ga1 Pd1 71.563(5) 3_455 2_554 ?
Pd1 Ga1 Pd1 137.534(3) . 4_545 ?
Pd1 Ga1 Pd1 71.563(5) 3_455 4_545 ?
Pd1 Ga1 Pd1 71.563(5) 2_554 4_545 ?
Pd1 Ga1 Pd1 69.909(4) . 4_645 ?
Pd1 Ga1 Pd1 112.967(5) 3_455 4_645 ?
Pd1 Ga1 Pd1 69.440(2) 2_554 4_645 ?
Pd1 Ga1 Pd1 136.153(6) 4_545 4_645 ?
Pd1 Ga1 Pd1 69.909(4) . 3_456 ?
Pd1 Ga1 Pd1 136.153(5) 3_455 3_456 ?
Pd1 Ga1 Pd1 112.967(5) 2_554 3_456 ?
Pd1 Ga1 Pd1 69.440(2) 4_545 3_456 ?
Pd1 Ga1 Pd1 108.844(4) 4_645 3_456 ?
Pd1 Ga1 Pd1 69.909(4) . 2_564 ?
Pd1 Ga1 Pd1 69.440(2) 3_455 2_564 ?
Pd1 Ga1 Pd1 136.153(6) 2_554 2_564 ?
Pd1 Ga1 Pd1 112.967(5) 4_545 2_564 ?
Pd1 Ga1 Pd1 108.844(4) 4_645 2_564 ?
Pd1 Ga1 Pd1 108.844(4) 3_456 2_564 ?

loop_
_geom_bond_atom_site_label_1
_geom_bond_atom_site_label_2
_geom_bond_distance
_geom_bond_site_symmetry_2
_geom_bond_publ_flag
Pd1 Ga1 2.5399(2) . ?
Pd1 Ga1 2.57264(16) 4 ?
Pd1 Ga1 2.57264(16) 3 ?
Pd1 Ga1 2.57264(16) 2 ?
Pd1 Ga1 2.70577(12) 4_655 ?
Pd1 Ga1 2.70577(12) 3_556 ?
Pd1 Ga1 2.70577(12) 2_565 ?
Pd1 Pd1 3.0084 3_556 ?
Pd1 Pd1 3.0084 2_565 ?
Pd1 Pd1 3.0084 4_655 ?
Pd1 Pd1 3.0084 3_456 ?
Pd1 Pd1 3.0084 2_564 ?
Ga1 Pd1 2.57263(16) 3_455 ?
Ga1 Pd1 2.57263(16) 2_554 ?
Ga1 Pd1 2.57263(16) 4_545 ?
Ga1 Pd1 2.70579(12) 4_645 ?
Ga1 Pd1 2.70579(12) 3_456 ?
Ga1 Pd1 2.70579(12) 2_564 ?
